data_8100997
loop_
_publ_author_name
'Tinant, Bernard'
'Declercq, Jean-Paul'
'Bouillon, Jean-Philippe'
'Portella, Charles'

_publ_section_title
;
Crystal structure of 1S*,7S*-bis(trimethylsilylcarbonyl)-2S*,6S*-dihydroxy-
2S*,6S*-bis(trimethylsilyl)-1,2,3,5,6,7hexahydro-s-indacene, 
C~26~H~46~O~4~Si~4~
;
_journal_issue 3
_journal_name_full 'Zeitschrift f\"ur Kristallographie - New Crystal Structures'
_journal_page_first 363
_journal_page_last 364
_journal_volume 216
_journal_year 2001
_chemical_formula_moiety 'C26 H46 O4 Si4'
_chemical_formula_sum 'C26 H46 O4 Si4'
_chemical_formula_weight 534.99
_space_group_IT_number 61
_symmetry_cell_setting orthorhombic
_symmetry_space_group_name_Hall '-P 2ac 2ab'
_symmetry_space_group_name_H-M 'P b c a'
_cell_angle_alpha 90.00
_cell_angle_beta 90.00
_cell_angle_gamma 90.00
_cell_formula_units_Z 8
_cell_length_a 13.800(4)
_cell_length_b 20.598(9)
_cell_length_c 22.405(5)
_cell_measurement_temperature 293(2)
_cell_volume 6368.7(36)
_diffrn_ambient_temperature 293(2)
_exptl_crystal_density_diffrn 1.116
_cod_database_code 8100997

loop_
_symmetry_equiv_pos_as_xyz
'x, y, z'
'x+1/2, -y+1/2, -z'
'-x, y+1/2, -z+1/2'
'-x+1/2, -y, z+1/2'
'-x, -y, -z'
'-x-1/2, y-1/2, z'
'x, -y-1/2, z-1/2'
'x-1/2, y, -z-1/2'

loop_
_atom_site_aniso_label
_atom_site_aniso_U_11
_atom_site_aniso_U_22
_atom_site_aniso_U_33
_atom_site_aniso_U_23
_atom_site_aniso_U_13
_atom_site_aniso_U_12
C1 0.025(5) 0.078(6) 0.033(5) -0.003(5) -0.004(5) -0.009(4)
C2 0.050(6) 0.054(5) 0.038(5) 0.008(5) -0.010(5) -0.011(5)
C3 0.036(5) 0.052(6) 0.024(5) 0.003(4) -0.002(4) 0.000(5)
C4 0.044(6) 0.044(5) 0.026(5) -0.009(4) 0.021(4) -0.011(5)
C5 0.032(5) 0.034(5) 0.039(5) 0.001(4) 0.001(4) 0.000(4)
C6 0.040(5) 0.040(5) 0.027(5) -0.003(4) -0.003(4) -0.004(5)
C7 0.044(5) 0.048(5) 0.028(5) -0.006(4) -0.009(4) -0.014(4)
C8 0.048(6) 0.062(6) 0.049(6) 0.006(5) -0.011(5) 0.006(4)
C9 0.025(5) 0.050(5) 0.038(5) 0.001(4) -0.008(5) -0.002(5)
C10 0.040(5) 0.050(5) 0.031(5) -0.008(4) 0.008(5) -0.007(5)
C11 0.019(5) 0.040(5) 0.035(5) 0.002(4) 0.007(4) -0.006(4)
C12 0.027(5) 0.067(6) 0.034(5) 0.008(5) -0.001(4) -0.013(5)
O13 0.047(4) 0.087(5) 0.050(4) -0.013(4) -0.014(3) -0.002(3)
Si14 0.067(2) 0.057(2) 0.051(2) 0.007(2) 0.007(2) 0.004(2)
C15 0.144(10) 0.066(7) 0.074(7) -0.005(6) 0.006(7) -0.040(7)
C16 0.081(7) 0.082(7) 0.100(8) 0.024(7) 0.040(7) 0.022(6)
C17 0.080(7) 0.094(8) 0.070(7) 0.038(6) 0.008(6) 0.006(6)
C18 0.052(6) 0.064(7) 0.035(5) 0.010(5) -0.011(5) -0.002(5)
O19 0.108(5) 0.097(5) 0.046(4) 0.015(4) 0.034(4) 0.017(4)
Si20 0.106(2) 0.068(2) 0.057(2) -0.015(2) 0.007(2) 0.006(2)
C21 0.182(11) 0.058(7) 0.062(7) 0.001(6) 0.021(7) -0.034(7)
C22 0.205(15) 0.102(10) 0.263(17) 0.057(11) 0.110(13) 0.077(10)
C23 0.242(15) 0.127(10) 0.088(8) -0.034(8) -0.030(10) -0.059(11)
C24 0.023(5) 0.079(7) 0.025(5) 0.008(4) -0.009(4) -0.008(5)
O25 0.049(4) 0.094(5) 0.062(4) -0.021(4) 0.010(4) -0.021(4)
Si26 0.051(2) 0.051(2) 0.056(2) -0.0066(14) 0.0081(14) -0.0012(13)
C27 0.108(8) 0.109(9) 0.086(8) -0.055(7) -0.040(7) 0.009(7)
C28 0.148(11) 0.074(8) 0.109(9) 0.011(7) 0.017(8) -0.012(7)
C29 0.084(8) 0.084(8) 0.179(12) -0.032(8) 0.048(8) 0.007(6)
O30 0.044(4) 0.060(4) 0.033(3) 0.001(3) -0.003(3) -0.001(3)
Si31 0.061(2) 0.056(2) 0.043(2) -0.0041(14) -0.0060(15) -0.0032(14)
C32 0.132(9) 0.087(8) 0.067(7) 0.023(6) 0.018(7) -0.031(7)
C33 0.063(6) 0.082(7) 0.087(7) -0.004(6) -0.020(6) 0.030(5)
C34 0.101(8) 0.072(7) 0.093(8) -0.019(6) -0.018(7) -0.007(7)

loop_
_atom_site_label
_atom_site_type_symbol
_atom_site_fract_x
_atom_site_fract_y
_atom_site_fract_z
_atom_site_U_iso_or_equiv
_atom_site_thermal_displace_type
_atom_site_occupancy
_atom_site_calc_flag
_atom_site_refinement_flags
_atom_site_disorder_group
C1 C -0.1731(5) 0.3196(4) 0.2509(4) 0.046(2) Uani 1 d . .
C2 C -0.0619(6) 0.3022(4) 0.2512(4) 0.047(2) Uani 1 d . .
H2 H -0.0232(6) 0.3405(4) 0.2409(4) 0.125(6) Uiso 1 calc R .
C3 C -0.0472(6) 0.2844(4) 0.3164(3) 0.037(2) Uani 1 d . .
C4 C 0.0435(6) 0.2764(3) 0.3439(3) 0.038(2) Uani 1 d . .
H4 H 0.1013(6) 0.2835(3) 0.3235(3) 0.125(6) Uiso 1 calc R .
C5 C 0.0420(6) 0.2572(3) 0.4039(3) 0.035(2) Uani 1 d . .
C6 C 0.1289(5) 0.2462(4) 0.4432(3) 0.036(2) Uani 1 d . .
H6 H 0.1714(5) 0.2141(4) 0.4243(3) 0.125(6) Uiso 1 calc R .
C7 C 0.0832(5) 0.2154(3) 0.5021(3) 0.040(2) Uani 1 d . .
C8 C -0.0264(5) 0.2270(4) 0.4980(3) 0.053(2) Uani 1 d . .
H8A H -0.0620(5) 0.1876(4) 0.5073(3) 0.125(6) Uiso 1 calc R .
H8B H -0.0464(5) 0.2609(4) 0.5254(3) 0.125(6) Uiso 1 calc R .
C9 C -0.0433(6) 0.2470(4) 0.4350(3) 0.038(2) Uani 1 d . .
C10 C -0.1322(6) 0.2544(3) 0.4063(3) 0.041(2) Uani 1 d . .
H10 H -0.1902(6) 0.2469(3) 0.4263(3) 0.125(6) Uiso 1 calc R .
C11 C -0.1313(5) 0.2735(3) 0.3465(3) 0.031(2) Uani 1 d . .
C12 C -0.2169(5) 0.2839(4) 0.3059(3) 0.043(2) Uani 1 d . .
H12A H -0.2659(5) 0.3104(4) 0.3252(3) 0.125(6) Uiso 1 calc R .
H12B H -0.2457(5) 0.2429(4) 0.2943(3) 0.125(6) Uiso 1 calc R .
O13 O -0.2218(3) 0.2916(3) 0.1994(2) 0.061(2) Uani 1 d . .
H13 H -0.2014(3) 0.3087(3) 0.1688(2) 0.125(6) Uiso 1 calc R .
Si14 Si -0.1938(2) 0.41002(11) 0.25515(12) 0.0582(8) Uani 1 d . .
C15 C -0.1436(7) 0.4419(4) 0.3262(4) 0.095(4) Uani 1 d . .
H15A H -0.0751(7) 0.4340(4) 0.3275(4) 0.125(6) Uiso 1 calc R .
H15B H -0.1743(7) 0.4205(4) 0.3592(4) 0.125(6) Uiso 1 calc R .
H15C H -0.1555(7) 0.4878(4) 0.3286(4) 0.125(6) Uiso 1 calc R .
C16 C -0.3258(6) 0.4249(4) 0.2518(4) 0.088(3) Uani 1 d . .
H16A H -0.3511(6) 0.4082(4) 0.2150(4) 0.125(6) Uiso 1 calc R .
H16B H -0.3380(6) 0.4707(4) 0.2541(4) 0.125(6) Uiso 1 calc R .
H16C H -0.3569(6) 0.4034(4) 0.2847(4) 0.125(6) Uiso 1 calc R .
C17 C -0.1304(6) 0.4505(4) 0.1917(4) 0.082(3) Uani 1 d . .
H17A H -0.0621(6) 0.4422(4) 0.1943(4) 0.125(6) Uiso 1 calc R .
H17B H -0.1416(6) 0.4965(4) 0.1934(4) 0.125(6) Uiso 1 calc R .
H17C H -0.1548(6) 0.4337(4) 0.1546(4) 0.125(6) Uiso 1 calc R .
C18 C -0.0374(6) 0.2451(4) 0.2088(4) 0.050(2) Uani 1 d . .
O19 O 0.0035(5) 0.2621(3) 0.1627(3) 0.083(2) Uani 1 d . .
Si20 Si -0.0563(2) 0.15586(13) 0.21919(12) 0.0770(9) Uani 1 d . .
C21 C -0.1025(7) 0.1256(4) 0.2927(4) 0.101(4) Uani 1 d . .
H21A H -0.1659(7) 0.1430(4) 0.2998(4) 0.125(6) Uiso 1 calc R .
H21B H -0.0594(7) 0.1393(4) 0.3239(4) 0.125(6) Uiso 1 calc R .
H21C H -0.1057(7) 0.0791(4) 0.2920(4) 0.125(6) Uiso 1 calc R .
C22 C 0.0625(8) 0.1222(5) 0.2075(6) 0.190(7) Uani 1 d . .
H22A H 0.1046(8) 0.1355(5) 0.2393(6) 0.125(6) Uiso 1 calc R .
H22B H 0.0879(8) 0.1375(5) 0.1701(6) 0.125(6) Uiso 1 calc R .
H22C H 0.0584(8) 0.0757(5) 0.2067(6) 0.125(6) Uiso 1 calc R .
C23 C -0.1443(8) 0.1331(6) 0.1598(4) 0.152(5) Uani 1 d . .
H23A H -0.2061(8) 0.1523(6) 0.1684(4) 0.125(6) Uiso 1 calc R .
H23B H -0.1508(8) 0.0867(6) 0.1585(4) 0.125(6) Uiso 1 calc R .
H23C H -0.1214(8) 0.1485(6) 0.1219(4) 0.125(6) Uiso 1 calc R .
C24 C 0.1859(6) 0.3095(4) 0.4529(3) 0.043(2) Uani 1 d . .
O25 O 0.2660(4) 0.3129(3) 0.4309(2) 0.069(2) Uani 1 d . .
Si26 Si 0.1447(2) 0.39079(11) 0.48694(11) 0.0525(7) Uani 1 d . .
C27 C 0.2346(7) 0.4092(4) 0.5457(4) 0.101(4) Uani 1 d . .
H27A H 0.2289(7) 0.3781(4) 0.5773(4) 0.125(6) Uiso 1 calc R .
H27B H 0.2229(7) 0.4520(4) 0.5611(4) 0.125(6) Uiso 1 calc R .
H27C H 0.2986(7) 0.4072(4) 0.5291(4) 0.125(6) Uiso 1 calc R .
C28 C 0.1555(7) 0.4501(4) 0.4267(4) 0.111(4) Uani 1 d . .
H28A H 0.2200(7) 0.4488(4) 0.4107(4) 0.125(6) Uiso 1 calc R .
H28B H 0.1424(7) 0.4927(4) 0.4420(4) 0.125(6) Uiso 1 calc R .
H28C H 0.1098(7) 0.4399(4) 0.3958(4) 0.125(6) Uiso 1 calc R .
C29 C 0.0213(6) 0.3945(4) 0.5164(5) 0.116(4) Uani 1 d . .
H29A H 0.0143(6) 0.3636(4) 0.5482(5) 0.125(6) Uiso 1 calc R .
H29B H -0.0239(6) 0.3845(4) 0.4852(5) 0.125(6) Uiso 1 calc R .
H29C H 0.0087(6) 0.4374(4) 0.5313(5) 0.125(6) Uiso 1 calc R .
O30 O 0.1265(3) 0.2495(2) 0.5532(2) 0.0454(15) Uani 1 d . .
H30 H 0.1016(3) 0.2365(2) 0.5842(2) 0.125(6) Uiso 1 calc R .
Si31 Si 0.1154(2) 0.12676(12) 0.50697(10) 0.0534(7) Uani 1 d . .
C32 C 0.0593(7) 0.0916(4) 0.5755(4) 0.095(3) Uani 1 d . .
H32A H -0.0097(7) 0.0971(4) 0.5738(4) 0.125(6) Uiso 1 calc R .
H32B H 0.0843(7) 0.1134(4) 0.6101(4) 0.125(6) Uiso 1 calc R .
H32C H 0.0744(7) 0.0462(4) 0.5778(4) 0.125(6) Uiso 1 calc R .
C33 C 0.2491(6) 0.1172(4) 0.5083(4) 0.077(3) Uani 1 d . .
H33A H 0.2763(6) 0.1356(4) 0.4727(4) 0.125(6) Uiso 1 calc R .
H33B H 0.2651(6) 0.0719(4) 0.5104(4) 0.125(6) Uiso 1 calc R .
H33C H 0.2750(6) 0.1391(4) 0.5426(4) 0.125(6) Uiso 1 calc R .
C34 C 0.0648(6) 0.0842(4) 0.4394(4) 0.089(3) Uani 1 d . .
H34A H -0.0044(6) 0.0892(4) 0.4387(4) 0.125(6) Uiso 1 calc R .
H34B H 0.0809(6) 0.0389(4) 0.4412(4) 0.125(6) Uiso 1 calc R .
H34C H 0.0920(6) 0.1029(4) 0.4039(4) 0.125(6) Uiso 1 calc R .

loop_
_geom_bond_atom_site_label_1
_geom_bond_atom_site_label_2
_geom_bond_distance
_geom_bond_site_symmetry_2
_geom_bond_publ_flag
C1 O13 1.455(8) . ?
C1 C12 1.557(9) . ?
C1 C2 1.575(9) . ?
C1 Si14 1.887(8) . ?
C2 C3 1.520(9) . ?
C2 C18 1.550(10) . ?
C2 H2 0.98 . ?
C3 C11 1.360(9) . ?
C3 C4 1.406(9) . ?
C4 C5 1.401(9) . ?
C4 H4 0.93 . ?
C5 C9 1.384(9) . ?
C5 C6 1.504(9) . ?
C6 C24 1.539(9) . ?
C6 C7 1.595(9) . ?
C6 H6 0.98 . ?
C7 O30 1.470(7) . ?
C7 C8 1.534(9) . ?
C7 Si31 1.882(7) . ?
C8 C9 1.490(9) . ?
C8 H8A 0.97 . ?
C8 H8B 0.97 . ?
C9 C10 1.393(9) . ?
C10 C11 1.397(8) . ?
C10 H10 0.93 . ?
C11 C12 1.505(9) . ?
C12 H12A 0.97 . ?
C12 H12B 0.97 . ?
O13 H13 0.82 . ?
Si14 C16 1.850(8) . ?
Si14 C15 1.856(8) . ?
Si14 C17 1.867(7) . ?
C15 H15A 0.96 . ?
C15 H15B 0.96 . ?
C15 H15C 0.96 . ?
C16 H16A 0.96 . ?
C16 H16B 0.96 . ?
C16 H16C 0.96 . ?
C17 H17A 0.96 . ?
C17 H17B 0.96 . ?
C17 H17C 0.96 . ?
C18 O19 1.227(8) . ?
C18 Si20 1.871(9) . ?
Si20 C22 1.799(10) . ?
Si20 C23 1.862(9) . ?
Si20 C21 1.872(8) . ?
C21 H21A 0.96 . ?
C21 H21B 0.96 . ?
C21 H21C 0.96 . ?
C22 H22A 0.96 . ?
C22 H22B 0.96 . ?
C22 H22C 0.96 . ?
C23 H23A 0.96 . ?
C23 H23B 0.96 . ?
C23 H23C 0.96 . ?
C24 O25 1.212(8) . ?
C24 Si26 1.925(8) . ?
Si26 C28 1.826(9) . ?
Si26 C29 1.829(8) . ?
Si26 C27 1.847(8) . ?
C27 H27A 0.96 . ?
C27 H27B 0.96 . ?
C27 H27C 0.96 . ?
C28 H28A 0.96 . ?
C28 H28B 0.96 . ?
C28 H28C 0.96 . ?
C29 H29A 0.96 . ?
C29 H29B 0.96 . ?
C29 H29C 0.96 . ?
O30 H30 0.82 . ?
Si31 C33 1.856(8) . ?
Si31 C32 1.865(8) . ?
Si31 C34 1.883(8) . ?
C32 H32A 0.96 . ?
C32 H32B 0.96 . ?
C32 H32C 0.96 . ?
C33 H33A 0.96 . ?
C33 H33B 0.96 . ?
C33 H33C 0.96 . ?
C34 H34A 0.96 . ?
C34 H34B 0.96 . ?
C34 H34C 0.96 . ?

loop_
_cod_related_entry_id
_cod_related_entry_database
_cod_related_entry_code
1 ChemSpider 4402128
